data_4130068
loop_
_publ_author_name
'Mukherjee, Arup'
'Nerush, Alexander'
'Leitus, Gregory'
'Shimon, Linda J. W.'
'Ben David, Yehoshoa'
'Espinosa Jalapa, Noel Angel'
'Milstein, David'

_publ_section_title
;
 Manganese-Catalyzed Environmentally Benign Dehydrogenative Coupling of
 Alcohols and Amines to Form Aldimines and H2: A Catalytic and Mechanistic
 Study.
;
_journal_issue 13
_journal_name_full 'Journal of the American Chemical Society'
_journal_page_first 4298
_journal_page_last 4301
_journal_paper_doi 10.1021/jacs.5b13519
_journal_volume 138
_journal_year 2016
_chemical_formula_moiety 'C32 H48 Mn N O3 P2'
_chemical_formula_sum 'C32 H48 Mn N O3 P2'
_chemical_formula_weight 611.59
_space_group_crystal_system triclinic
_space_group_IT_number 2
_space_group_name_Hall '-P 1'
_space_group_name_H-M_alt 'P -1'
_atom_sites_solution_hydrogens geom
_audit_creation_method SHELXL-2013
_cell_angle_alpha 91.73(3)
_cell_angle_beta 92.06(3)
_cell_angle_gamma 103.07(3)
_cell_formula_units_Z 2
_cell_length_a 8.6891(17)
_cell_length_b 10.049(2)
_cell_length_c 18.360(4)
_cell_measurement_reflns_used 3935
_cell_measurement_temperature 100(2)
_cell_measurement_theta_max 28.31
_cell_measurement_theta_min 2.33
_cell_volume 1559.4(6)
_computing_cell_refinement 'Bruker Apex2'
_computing_data_collection 'Bruker Apex2'
_computing_data_reduction 'Bruker Apex2'
_computing_structure_refinement 'SHELXL-2013 (Sheldrick, 2013)'
_computing_structure_solution 'SHELXT-2013 (Sheldrick, 2013)'
_diffrn_ambient_temperature 100(2)
_diffrn_measured_fraction_theta_full 0.995
_diffrn_measured_fraction_theta_max 0.996
_diffrn_measurement_device_type 'Bruker KappaApexII CCD'
_diffrn_measurement_method 'phi and omega scans'
_diffrn_radiation_type MoK\a
_diffrn_radiation_wavelength 0.71073
_diffrn_reflns_av_R_equivalents 0.076
_diffrn_reflns_av_unetI/netI 0.0428
_diffrn_reflns_Laue_measured_fraction_full 0.995
_diffrn_reflns_Laue_measured_fraction_max 0.996
_diffrn_reflns_limit_h_max 10
_diffrn_reflns_limit_h_min -10
_diffrn_reflns_limit_k_max 12
_diffrn_reflns_limit_k_min -12
_diffrn_reflns_limit_l_max 22
_diffrn_reflns_limit_l_min 0
_diffrn_reflns_number 7770
_diffrn_reflns_point_group_measured_fraction_full 0.995
_diffrn_reflns_point_group_measured_fraction_max 0.996
_diffrn_reflns_theta_full 25.242
_diffrn_reflns_theta_max 26.372
_diffrn_reflns_theta_min 3.007
_diffrn_source sealed-tube
_exptl_absorpt_coefficient_mu 0.559
_exptl_absorpt_correction_T_max 0.894
_exptl_absorpt_correction_T_min 0.874
_exptl_absorpt_correction_type multi-scan
_exptl_absorpt_process_details SADABS
_exptl_crystal_colour 'black red'
_exptl_crystal_density_diffrn 1.303
_exptl_crystal_description chunk
_exptl_crystal_F_000 652
_exptl_crystal_size_max 0.240
_exptl_crystal_size_mid 0.200
_exptl_crystal_size_min 0.200
_refine_diff_density_max 0.643
_refine_diff_density_min -0.749
_refine_diff_density_rms 0.121
_refine_ls_extinction_method none
_refine_ls_goodness_of_fit_ref 1.228
_refine_ls_hydrogen_treatment constr
_refine_ls_matrix_type full
_refine_ls_number_parameters 364
_refine_ls_number_reflns 6356
_refine_ls_number_restraints 0
_refine_ls_restrained_S_all 1.228
_refine_ls_R_factor_all 0.0899
_refine_ls_R_factor_gt 0.0760
_refine_ls_shift/su_max 0.004
_refine_ls_shift/su_mean 0.000
_refine_ls_structure_factor_coef Fsqd
_refine_ls_weighting_details 'w=1/[\s^2^(Fo^2^)+(0.0178P)^2^+10.8392P] where P=(Fo^2^+2Fc^2^)/3'
_refine_ls_weighting_scheme calc
_refine_ls_wR_factor_gt 0.1715
_refine_ls_wR_factor_ref 0.1764
_reflns_Friedel_coverage 0.000
_reflns_number_gt 5463
_reflns_number_total 6356
_reflns_threshold_expression 'I > 2\s(I)'
_cod_data_source_file ja5b13519_si_002.cif
_cod_data_source_block m1788c
_cod_original_cell_volume 1559.3(6)
_cod_database_code 4130068
_shelx_space_group_comment
;
The symmetry employed for this shelxl refinement is uniquely defined
by the following loop, which should always be used as a source of
symmetry information in preference to the above space-group names.
They are only intended as comments.
;
_shelx_estimated_absorpt_t_min 0.878
_shelx_estimated_absorpt_t_max 0.896
_shelxl_version_number 2013-4

loop_
_space_group_symop_operation_xyz
'x, y, z'
'-x, -y, -z'

loop_
_atom_site_label
_atom_site_type_symbol
_atom_site_fract_x
_atom_site_fract_y
_atom_site_fract_z
_atom_site_U_iso_or_equiv
_atom_site_adp_type
_atom_site_occupancy
_atom_site_site_symmetry_order
_atom_site_calc_flag
_atom_site_refinement_flags_posn
_atom_site_refinement_flags_adp
Mn1 Mn 0.39436(8) 0.94635(7) 0.29898(4) 0.01080(18) Uani 1 1 d . .
P1 P 0.56750(14) 1.07593(12) 0.22146(6) 0.0127(3) Uani 1 1 d . .
P2 P 0.23459(14) 0.76277(12) 0.35484(6) 0.0110(2) Uani 1 1 d . .
N1 N 0.4274(5) 0.7920(4) 0.2293(2) 0.0130(8) Uani 1 1 d . .
C1 C 0.6750(6) 0.9415(5) 0.1958(3) 0.0180(10) Uani 1 1 d . .
H1A H 0.7278 0.9633 0.1493 0.022 Uiso 1 1 calc R U
H1B H 0.7567 0.9371 0.2340 0.022 Uiso 1 1 calc R U
C2 C 0.5570(6) 0.8064(5) 0.1875(3) 0.0158(10) Uani 1 1 d . .
C3 C 0.5717(6) 0.7024(5) 0.1386(3) 0.0182(10) Uani 1 1 d . .
H3 H 0.6639 0.7116 0.1111 0.022 Uiso 1 1 calc R U
C4 C 0.4519(6) 0.5851(5) 0.1298(3) 0.0200(10) Uani 1 1 d . .
H4 H 0.4614 0.5135 0.0965 0.024 Uiso 1 1 calc R U
C5 C 0.3175(6) 0.5734(5) 0.1703(3) 0.0163(10) Uani 1 1 d . .
H5 H 0.2331 0.4946 0.1644 0.020 Uiso 1 1 calc R U
C6 C 0.3087(5) 0.6791(5) 0.2197(2) 0.0135(9) Uani 1 1 d . .
C7 C 0.1654(5) 0.6829(5) 0.2626(2) 0.0132(9) Uani 1 1 d . .
H7 H 0.0916 0.5912 0.2650 0.016 Uiso 1 1 calc R U
C8 C 0.7335(6) 1.2255(5) 0.2555(3) 0.0171(10) Uani 1 1 d . .
C9 C 0.8798(6) 1.2426(6) 0.2081(3) 0.0249(12) Uani 1 1 d . .
H9A H 0.9616 1.3210 0.2271 0.037 Uiso 1 1 calc R U
H9B H 0.8494 1.2580 0.1576 0.037 Uiso 1 1 calc R U
H9C H 0.9211 1.1596 0.2094 0.037 Uiso 1 1 calc R U
C10 C 0.7893(6) 1.2008(5) 0.3330(3) 0.0235(11) Uani 1 1 d . .
H10A H 0.8759 1.2773 0.3500 0.035 Uiso 1 1 calc R U
H10B H 0.8266 1.1158 0.3330 0.035 Uiso 1 1 calc R U
H10C H 0.7013 1.1936 0.3657 0.035 Uiso 1 1 calc R U
C11 C 0.6729(6) 1.3577(5) 0.2589(3) 0.0229(11) Uani 1 1 d . .
H11A H 0.5788 1.3440 0.2881 0.034 Uiso 1 1 calc R U
H11B H 0.6458 1.3814 0.2094 0.034 Uiso 1 1 calc R U
H11C H 0.7555 1.4320 0.2814 0.034 Uiso 1 1 calc R U
C12 C 0.4787(6) 1.1265(5) 0.1329(3) 0.0174(10) Uani 1 1 d . .
C13 C 0.4055(6) 0.9913(5) 0.0888(3) 0.0201(10) Uani 1 1 d . .
H13A H 0.3370 0.9281 0.1200 0.030 Uiso 1 1 calc R U
H13B H 0.4902 0.9497 0.0719 0.030 Uiso 1 1 calc R U
H13C H 0.3429 1.0109 0.0466 0.030 Uiso 1 1 calc R U
C14 C 0.3439(6) 1.1939(5) 0.1544(3) 0.0218(11) Uani 1 1 d . .
H14A H 0.3874 1.2774 0.1841 0.033 Uiso 1 1 calc R U
H14B H 0.2681 1.1304 0.1824 0.033 Uiso 1 1 calc R U
H14C H 0.2902 1.2168 0.1102 0.033 Uiso 1 1 calc R U
C15 C 0.5916(7) 1.2170(6) 0.0821(3) 0.0273(12) Uani 1 1 d . .
H15A H 0.5320 1.2341 0.0384 0.041 Uiso 1 1 calc R U
H15B H 0.6742 1.1704 0.0680 0.041 Uiso 1 1 calc R U
H15C H 0.6403 1.3042 0.1077 0.041 Uiso 1 1 calc R U
C16 C 0.0495(5) 0.7833(5) 0.4029(3) 0.0163(10) Uani 1 1 d . .
C17 C -0.0984(6) 0.6690(5) 0.3818(3) 0.0207(11) Uani 1 1 d . .
H17A H -0.0761 0.5799 0.3919 0.031 Uiso 1 1 calc R U
H17B H -0.1256 0.6723 0.3297 0.031 Uiso 1 1 calc R U
H17C H -0.1872 0.6824 0.4103 0.031 Uiso 1 1 calc R U
C18 C 0.0172(6) 0.9247(5) 0.3840(3) 0.0202(10) Uani 1 1 d . .
H18A H -0.0880 0.9300 0.3996 0.030 Uiso 1 1 calc R U
H18B H 0.0221 0.9357 0.3312 0.030 Uiso 1 1 calc R U
H18C H 0.0973 0.9976 0.4092 0.030 Uiso 1 1 calc R U
C19 C 0.0763(6) 0.7880(5) 0.4863(3) 0.0215(11) Uani 1 1 d . .
H19A H -0.0130 0.8141 0.5094 0.032 Uiso 1 1 calc R U
H19B H 0.1741 0.8552 0.5005 0.032 Uiso 1 1 calc R U
H19C H 0.0848 0.6976 0.5022 0.032 Uiso 1 1 calc R U
C20 C 0.3206(6) 0.6291(5) 0.4033(2) 0.0141(9) Uani 1 1 d . .
C21 C 0.4536(6) 0.5922(5) 0.3591(3) 0.0200(10) Uani 1 1 d . .
H21A H 0.5046 0.5311 0.3869 0.030 Uiso 1 1 calc R U
H21B H 0.5321 0.6758 0.3494 0.030 Uiso 1 1 calc R U
H21C H 0.4088 0.5462 0.3127 0.030 Uiso 1 1 calc R U
C22 C 0.3972(6) 0.6851(6) 0.4793(3) 0.0210(11) Uani 1 1 d . .
H22A H 0.4688 0.6285 0.4959 0.031 Uiso 1 1 calc R U
H22B H 0.3142 0.6823 0.5143 0.031 Uiso 1 1 calc R U
H22C H 0.4568 0.7796 0.4754 0.031 Uiso 1 1 calc R U
C23 C 0.1975(6) 0.4944(5) 0.4132(3) 0.0205(11) Uani 1 1 d . .
H23A H 0.1479 0.4588 0.3656 0.031 Uiso 1 1 calc R U
H23B H 0.1164 0.5116 0.4457 0.031 Uiso 1 1 calc R U
H23C H 0.2501 0.4272 0.4346 0.031 Uiso 1 1 calc R U
C24 C 0.5482(5) 0.9449(5) 0.3648(3) 0.0146(9) Uani 1 1 d . .
O1 O 0.6384(4) 0.9386(4) 0.4120(2) 0.0240(8) Uani 1 1 d . .
C25 C 0.3568(5) 1.0927(5) 0.3471(3) 0.0177(10) Uani 1 1 d . .
O2 O 0.3424(5) 1.1926(4) 0.3775(2) 0.0305(9) Uani 1 1 d . .
O3 O 0.1889(4) 0.9206(3) 0.23068(18) 0.0141(7) Uani 1 1 d . .
C26 C 0.0844(5) 0.7930(5) 0.2260(3) 0.0134(9) Uani 1 1 d . .
H26 H -0.0077 0.8002 0.2558 0.016 Uiso 1 1 calc R U
C27 C 0.0187(5) 0.7487(5) 0.1479(3) 0.0151(9) Uani 1 1 d . .
C28 C 0.0168(6) 0.8477(5) 0.0966(3) 0.0194(10) Uani 1 1 d . .
H28 H 0.0588 0.9414 0.1098 0.023 Uiso 1 1 calc R U
C29 C -0.0465(6) 0.8105(5) 0.0255(3) 0.0230(11) Uani 1 1 d . .
H29 H -0.0474 0.8793 -0.0087 0.028 Uiso 1 1 calc R U
C30 C -0.1080(6) 0.6741(6) 0.0046(3) 0.0215(11) Uani 1 1 d . .
H30 H -0.1470 0.6491 -0.0441 0.026 Uiso 1 1 calc R U
C31 C -0.1116(6) 0.5741(5) 0.0566(3) 0.0191(10) Uani 1 1 d . .
H31 H -0.1561 0.4808 0.0436 0.023 Uiso 1 1 calc R U
C32 C -0.0503(6) 0.6111(5) 0.1272(3) 0.0172(10) Uani 1 1 d . .
H32 H -0.0550 0.5426 0.1622 0.021 Uiso 1 1 calc R U

loop_
_atom_site_aniso_label
_atom_site_aniso_U_11
_atom_site_aniso_U_22
_atom_site_aniso_U_33
_atom_site_aniso_U_23
_atom_site_aniso_U_13
_atom_site_aniso_U_12
Mn1 0.0105(3) 0.0093(3) 0.0126(3) -0.0011(3) 0.0001(3) 0.0025(3)
P1 0.0137(6) 0.0095(6) 0.0145(6) 0.0007(4) 0.0017(4) 0.0015(4)
P2 0.0110(5) 0.0104(6) 0.0120(5) 0.0001(4) 0.0010(4) 0.0031(4)
N1 0.0128(19) 0.0109(19) 0.0150(19) 0.0023(15) 0.0024(15) 0.0015(15)
C1 0.013(2) 0.017(2) 0.024(3) 0.000(2) 0.0057(19) 0.0033(19)
C2 0.014(2) 0.018(2) 0.018(2) 0.0033(19) 0.0026(18) 0.0084(19)
C3 0.016(2) 0.016(2) 0.024(3) 0.001(2) 0.007(2) 0.0059(19)
C4 0.022(3) 0.019(3) 0.022(3) -0.004(2) 0.003(2) 0.009(2)
C5 0.016(2) 0.012(2) 0.020(2) 0.0002(19) 0.0003(19) 0.0014(19)
C6 0.016(2) 0.011(2) 0.014(2) 0.0038(17) 0.0020(18) 0.0045(18)
C7 0.011(2) 0.013(2) 0.015(2) -0.0038(18) -0.0012(17) 0.0016(18)
C8 0.015(2) 0.015(2) 0.018(2) 0.0001(18) 0.0019(18) -0.0044(19)
C9 0.021(3) 0.020(3) 0.031(3) 0.004(2) 0.005(2) -0.003(2)
C10 0.023(3) 0.018(3) 0.024(3) 0.004(2) -0.008(2) -0.007(2)
C11 0.026(3) 0.015(3) 0.025(3) -0.001(2) -0.003(2) 0.000(2)
C12 0.022(3) 0.017(2) 0.012(2) 0.0022(18) -0.0017(19) 0.002(2)
C13 0.024(3) 0.018(3) 0.016(2) 0.0031(19) 0.002(2) 0.000(2)
C14 0.027(3) 0.015(2) 0.024(3) 0.003(2) -0.006(2) 0.007(2)
C15 0.036(3) 0.023(3) 0.019(3) 0.006(2) -0.003(2) -0.004(2)
C16 0.012(2) 0.019(3) 0.018(2) -0.0028(19) 0.0045(18) 0.0034(19)
C17 0.013(2) 0.024(3) 0.024(3) 0.001(2) 0.0008(19) 0.001(2)
C18 0.018(2) 0.018(3) 0.025(3) -0.002(2) 0.002(2) 0.007(2)
C19 0.022(3) 0.023(3) 0.020(3) -0.004(2) 0.004(2) 0.007(2)
C20 0.017(2) 0.012(2) 0.014(2) 0.0027(17) -0.0022(18) 0.0053(19)
C21 0.020(3) 0.018(3) 0.026(3) 0.004(2) 0.000(2) 0.012(2)
C22 0.020(3) 0.028(3) 0.014(2) 0.006(2) -0.0063(19) 0.005(2)
C23 0.020(2) 0.012(2) 0.028(3) 0.006(2) -0.001(2) 0.000(2)
C24 0.009(2) 0.013(2) 0.021(2) 0.0026(18) 0.0036(18) 0.0000(18)
O1 0.0152(18) 0.028(2) 0.027(2) 0.0104(16) -0.0060(15) 0.0003(15)
C25 0.009(2) 0.022(3) 0.020(2) 0.001(2) 0.0001(18) 0.0006(19)
O2 0.034(2) 0.019(2) 0.038(2) -0.0103(17) 0.0035(18) 0.0065(17)
O3 0.0126(16) 0.0113(16) 0.0172(16) 0.0005(13) -0.0028(13) 0.0007(13)
C26 0.009(2) 0.013(2) 0.017(2) -0.0003(18) 0.0016(17) 0.0005(18)
C27 0.009(2) 0.015(2) 0.020(2) 0.0002(19) -0.0026(18) 0.0012(18)
C28 0.016(2) 0.016(2) 0.024(3) -0.001(2) -0.002(2) -0.0003(19)
C29 0.026(3) 0.021(3) 0.021(3) 0.006(2) -0.005(2) 0.005(2)
C30 0.021(3) 0.027(3) 0.016(2) -0.003(2) -0.002(2) 0.006(2)
C31 0.017(2) 0.017(2) 0.023(3) -0.002(2) -0.0003(19) 0.003(2)
C32 0.015(2) 0.015(2) 0.022(2) -0.0016(19) -0.0015(19) 0.0035(19)

loop_
_atom_type_symbol
_atom_type_description
_atom_type_scat_dispersion_real
_atom_type_scat_dispersion_imag
_atom_type_scat_source
C C 0.0033 0.0016 'International Tables Vol C Tables 4.2.6.8 and 6.1.1.4'
H H 0.0000 0.0000 'International Tables Vol C Tables 4.2.6.8 and 6.1.1.4'
N N 0.0061 0.0033 'International Tables Vol C Tables 4.2.6.8 and 6.1.1.4'
O O 0.0106 0.0060 'International Tables Vol C Tables 4.2.6.8 and 6.1.1.4'
P P 0.1023 0.0942 'International Tables Vol C Tables 4.2.6.8 and 6.1.1.4'
Mn Mn 0.3368 0.7283 'International Tables Vol C Tables 4.2.6.8 and 6.1.1.4'

loop_
_geom_angle_atom_site_label_1
_geom_angle_atom_site_label_2
_geom_angle_atom_site_label_3
_geom_angle
C24 Mn1 C25 88.5(2)
C24 Mn1 N1 98.94(19)
C25 Mn1 N1 171.0(2)
C24 Mn1 O3 170.21(18)
C25 Mn1 O3 93.43(18)
N1 Mn1 O3 80.08(14)
C24 Mn1 P1 92.26(15)
C25 Mn1 P1 93.77(16)
N1 Mn1 P1 81.02(12)
O3 Mn1 P1 97.19(10)
C24 Mn1 P2 89.42(16)
C25 Mn1 P2 103.41(16)
N1 Mn1 P2 81.79(12)
O3 Mn1 P2 80.79(10)
P1 Mn1 P2 162.78(5)
C1 P1 C8 103.1(2)
C1 P1 C12 106.3(2)
C8 P1 C12 107.7(2)
C1 P1 Mn1 97.11(16)
C8 P1 Mn1 122.68(16)
C12 P1 Mn1 116.98(16)
C7 P2 C20 104.8(2)
C7 P2 C16 106.3(2)
C20 P2 C16 108.5(2)
C7 P2 Mn1 89.28(16)
C20 P2 Mn1 121.94(16)
C16 P2 Mn1 121.04(16)
C6 N1 C2 119.7(4)
C6 N1 Mn1 117.9(3)
C2 N1 Mn1 122.1(3)
C2 C1 P1 108.3(3)
C2 C1 H1A 110.0
P1 C1 H1A 110.0
C2 C1 H1B 110.0
P1 C1 H1B 110.0
H1A C1 H1B 108.4
N1 C2 C3 120.5(4)
N1 C2 C1 116.2(4)
C3 C2 C1 123.3(4)
C4 C3 C2 120.0(5)
C4 C3 H3 120.0
C2 C3 H3 120.0
C3 C4 C5 119.2(4)
C3 C4 H4 120.4
C5 C4 H4 120.4
C4 C5 C6 118.9(4)
C4 C5 H5 120.5
C6 C5 H5 120.5
N1 C6 C5 121.6(4)
N1 C6 C7 114.4(4)
C5 C6 C7 123.8(4)
C6 C7 C26 106.3(4)
C6 C7 P2 108.1(3)
C26 C7 P2 103.2(3)
C6 C7 H7 112.9
C26 C7 H7 112.9
P2 C7 H7 112.9
C10 C8 C11 107.4(4)
C10 C8 C9 106.6(4)
C11 C8 C9 110.8(4)
C10 C8 P1 109.8(3)
C11 C8 P1 110.0(3)
C9 C8 P1 112.2(3)
C8 C9 H9A 109.5
C8 C9 H9B 109.5
H9A C9 H9B 109.5
C8 C9 H9C 109.5
H9A C9 H9C 109.5
H9B C9 H9C 109.5
C8 C10 H10A 109.5
C8 C10 H10B 109.5
H10A C10 H10B 109.5
C8 C10 H10C 109.5
H10A C10 H10C 109.5
H10B C10 H10C 109.5
C8 C11 H11A 109.5
C8 C11 H11B 109.5
H11A C11 H11B 109.5
C8 C11 H11C 109.5
H11A C11 H11C 109.5
H11B C11 H11C 109.5
C14 C12 C15 111.1(4)
C14 C12 C13 108.3(4)
C15 C12 C13 106.6(4)
C14 C12 P1 106.5(3)
C15 C12 P1 117.6(4)
C13 C12 P1 106.5(3)
C12 C13 H13A 109.5
C12 C13 H13B 109.5
H13A C13 H13B 109.5
C12 C13 H13C 109.5
H13A C13 H13C 109.5
H13B C13 H13C 109.5
C12 C14 H14A 109.5
C12 C14 H14B 109.5
H14A C14 H14B 109.5
C12 C14 H14C 109.5
H14A C14 H14C 109.5
H14B C14 H14C 109.5
C12 C15 H15A 109.5
C12 C15 H15B 109.5
H15A C15 H15B 109.5
C12 C15 H15C 109.5
H15A C15 H15C 109.5
H15B C15 H15C 109.5
C19 C16 C17 108.3(4)
C19 C16 C18 105.8(4)
C17 C16 C18 109.7(4)
C19 C16 P2 111.2(3)
C17 C16 P2 113.5(3)
C18 C16 P2 108.0(3)
C16 C17 H17A 109.5
C16 C17 H17B 109.5
H17A C17 H17B 109.5
C16 C17 H17C 109.5
H17A C17 H17C 109.5
H17B C17 H17C 109.5
C16 C18 H18A 109.5
C16 C18 H18B 109.5
H18A C18 H18B 109.5
C16 C18 H18C 109.5
H18A C18 H18C 109.5
H18B C18 H18C 109.5
C16 C19 H19A 109.5
C16 C19 H19B 109.5
H19A C19 H19B 109.5
C16 C19 H19C 109.5
H19A C19 H19C 109.5
H19B C19 H19C 109.5
C21 C20 C23 106.8(4)
C21 C20 C22 106.3(4)
C23 C20 C22 108.9(4)
C21 C20 P2 110.2(3)
C23 C20 P2 113.2(3)
C22 C20 P2 111.2(3)
C20 C21 H21A 109.5
C20 C21 H21B 109.5
H21A C21 H21B 109.5
C20 C21 H21C 109.5
H21A C21 H21C 109.5
H21B C21 H21C 109.5
C20 C22 H22A 109.5
C20 C22 H22B 109.5
H22A C22 H22B 109.5
C20 C22 H22C 109.5
H22A C22 H22C 109.5
H22B C22 H22C 109.5
C20 C23 H23A 109.5
C20 C23 H23B 109.5
H23A C23 H23B 109.5
C20 C23 H23C 109.5
H23A C23 H23C 109.5
H23B C23 H23C 109.5
O1 C24 Mn1 173.9(4)
O2 C25 Mn1 175.5(4)
C26 O3 Mn1 118.4(3)
O3 C26 C27 113.4(4)
O3 C26 C7 109.7(4)
C27 C26 C7 112.4(4)
O3 C26 H26 107.0
C27 C26 H26 107.0
C7 C26 H26 107.0
C28 C27 C32 118.1(4)
C28 C27 C26 119.4(4)
C32 C27 C26 122.3(4)
C27 C28 C29 120.7(5)
C27 C28 H28 119.7
C29 C28 H28 119.7
C30 C29 C28 120.9(5)
C30 C29 H29 119.6
C28 C29 H29 119.6
C29 C30 C31 118.9(5)
C29 C30 H30 120.6
C31 C30 H30 120.6
C32 C31 C30 120.3(5)
C32 C31 H31 119.9
C30 C31 H31 119.9
C31 C32 C27 121.1(5)
C31 C32 H32 119.4
C27 C32 H32 119.4

loop_
_geom_bond_atom_site_label_1
_geom_bond_atom_site_label_2
_geom_bond_distance
Mn1 C24 1.773(5)
Mn1 C25 1.792(5)
Mn1 N1 2.057(4)
Mn1 O3 2.107(3)
Mn1 P1 2.3161(16)
Mn1 P2 2.3324(16)
P1 C1 1.867(5)
P1 C8 1.905(5)
P1 C12 1.906(5)
P2 C7 1.870(5)
P2 C20 1.906(5)
P2 C16 1.911(5)
N1 C6 1.352(6)
N1 C2 1.369(6)
C1 C2 1.504(7)
C1 H1A 0.9900
C1 H1B 0.9900
C2 C3 1.388(7)
C3 C4 1.386(7)
C3 H3 0.9500
C4 C5 1.392(7)
C4 H4 0.9500
C5 C6 1.394(7)
C5 H5 0.9500
C6 C7 1.504(6)
C7 C26 1.592(6)
C7 H7 1.0000
C8 C10 1.533(7)
C8 C11 1.536(7)
C8 C9 1.547(7)
C9 H9A 0.9800
C9 H9B 0.9800
C9 H9C 0.9800
C10 H10A 0.9800
C10 H10B 0.9800
C10 H10C 0.9800
C11 H11A 0.9800
C11 H11B 0.9800
C11 H11C 0.9800
C12 C14 1.537(7)
C12 C15 1.540(7)
C12 C13 1.553(7)
C13 H13A 0.9800
C13 H13B 0.9800
C13 H13C 0.9800
C14 H14A 0.9800
C14 H14B 0.9800
C14 H14C 0.9800
C15 H15A 0.9800
C15 H15B 0.9800
C15 H15C 0.9800
C16 C19 1.538(7)
C16 C17 1.546(7)
C16 C18 1.556(7)
C17 H17A 0.9800
C17 H17B 0.9800
C17 H17C 0.9800
C18 H18A 0.9800
C18 H18B 0.9800
C18 H18C 0.9800
C19 H19A 0.9800
C19 H19B 0.9800
C19 H19C 0.9800
C20 C21 1.542(7)
C20 C23 1.543(7)
C20 C22 1.555(6)
C21 H21A 0.9800
C21 H21B 0.9800
C21 H21C 0.9800
C22 H22A 0.9800
C22 H22B 0.9800
C22 H22C 0.9800
C23 H23A 0.9800
C23 H23B 0.9800
C23 H23C 0.9800
C24 O1 1.160(6)
C25 O2 1.168(6)
O3 C26 1.391(5)
C26 C27 1.539(6)
C26 H26 1.0000
C27 C28 1.393(7)
C27 C32 1.412(7)
C28 C29 1.404(7)
C28 H28 0.9500
C29 C30 1.390(7)
C29 H29 0.9500
C30 C31 1.403(7)
C30 H30 0.9500
C31 C32 1.390(7)
C31 H31 0.9500
C32 H32 0.9500

loop_
_geom_torsion_atom_site_label_1
_geom_torsion_atom_site_label_2
_geom_torsion_atom_site_label_3
_geom_torsion_atom_site_label_4
_geom_torsion
C8 P1 C1 C2 164.7(3)
C12 P1 C1 C2 -82.2(4)
Mn1 P1 C1 C2 38.7(3)
C6 N1 C2 C3 -3.9(7)
Mn1 N1 C2 C3 -177.0(3)
C6 N1 C2 C1 173.5(4)
Mn1 N1 C2 C1 0.4(6)
P1 C1 C2 N1 -29.1(5)
P1 C1 C2 C3 148.3(4)
N1 C2 C3 C4 2.5(7)
C1 C2 C3 C4 -174.8(5)
C2 C3 C4 C5 0.1(7)
C3 C4 C5 C6 -1.3(7)
C2 N1 C6 C5 2.8(7)
Mn1 N1 C6 C5 176.1(3)
C2 N1 C6 C7 -173.3(4)
Mn1 N1 C6 C7 0.1(5)
C4 C5 C6 N1 -0.2(7)
C4 C5 C6 C7 175.5(4)
N1 C6 C7 C26 70.4(5)
C5 C6 C7 C26 -105.5(5)
N1 C6 C7 P2 -39.8(5)
C5 C6 C7 P2 144.3(4)
C20 P2 C7 C6 -71.4(3)
C16 P2 C7 C6 173.8(3)
Mn1 P2 C7 C6 51.6(3)
C20 P2 C7 C26 176.4(3)
C16 P2 C7 C26 61.5(3)
Mn1 P2 C7 C26 -60.7(3)
Mn1 O3 C26 C27 -138.5(3)
Mn1 O3 C26 C7 -12.0(4)
C6 C7 C26 O3 -61.2(5)
P2 C7 C26 O3 52.4(4)
C6 C7 C26 C27 65.9(5)
P2 C7 C26 C27 179.5(3)
O3 C26 C27 C28 -23.3(6)
C7 C26 C27 C28 -148.4(4)
O3 C26 C27 C32 161.2(4)
C7 C26 C27 C32 36.1(6)
C32 C27 C28 C29 -2.5(7)
C26 C27 C28 C29 -178.2(4)
C27 C28 C29 C30 -0.3(8)
C28 C29 C30 C31 2.5(8)
C29 C30 C31 C32 -1.8(8)
C30 C31 C32 C27 -1.0(7)
C28 C27 C32 C31 3.2(7)
C26 C27 C32 C31 178.7(4)
